data_1001641
loop_
_publ_author_name
'Guesdon, A'
'Borel, M M'
'Leclaire, A'
'Grandin, A'
'Raveau, B'

_publ_section_title
;
An aluminophosphate of molybdenum(V) with a tunnel structure: Cs9 Mo9
Al3 P11 O59
;
_journal_coden_ASTM JSSCBI
_journal_name_full 'Journal of Solid State Chemistry'
_journal_page_first 451
_journal_page_last 458
_journal_paper_doi 10.1006/jssc.1995.1068
_journal_volume 114
_journal_year 1995
_chemical_formula_structural 'Cs9 Mo9 Al3 P11 O59'
_chemical_formula_sum 'Al3 Cs9 Mo9 O59 P11'
_chemical_name_systematic
;
Nonacaesium tecto-trialumononamolybdo(V)undecaphosphate(V)
;
_space_group_IT_number 176
_symmetry_cell_setting hexagonal
_symmetry_Int_Tables_number 176
_symmetry_space_group_name_Hall '-P 6c'
_symmetry_space_group_name_H-M 'P 63/m'
_cell_angle_alpha 90
_cell_angle_beta 90
_cell_angle_gamma 120
_cell_formula_units_Z 2
_cell_length_a 16.989(3)
_cell_length_b 16.989(3)
_cell_length_c 11.866(3)
_cell_volume 2966.0
_exptl_crystal_density_meas 3.88
_refine_ls_R_factor_all 0.034
_cod_database_code 1001641

loop_
_symmetry_equiv_pos_as_xyz
x,y,z
-y,x-y,z
y-x,-x,z
-x,-y,1/2+z
y,y-x,1/2+z
x-y,x,1/2+z
-x,-y,-z
y,y-x,-z
x-y,x,-z
x,y,1/2-z
-y,x-y,1/2-z
y-x,-x,1/2-z

loop_
_atom_site_label
_atom_site_type_symbol
_atom_site_symmetry_multiplicity
_atom_site_Wyckoff_symbol
_atom_site_fract_x
_atom_site_fract_y
_atom_site_fract_z
_atom_site_occupancy
_atom_site_attached_hydrogens
_atom_site_calc_flag
Cs1 Cs1+ 12 i 0.14693(3) 0.52752(3) 0.45383(5) 1. 0 d
Cs2 Cs1+ 12 i 0.02678(5) 0.19754(6) 0.2644(2) 0.5 0 d
Mo1 Mo5+ 6 h 0.27147(5) 0.44017(5) 0.25 1. 0 d
Mo2 Mo5+ 12 i 0.27908(3) 0.23409(3) 0.36040(5) 1. 0 d
P1 P5+ 6 h 0.4469(1) 0.4138(2) 0.25 1. 0 d
P2 P5+ 12 i 0.3778(1) 0.1280(1) 0.4817(1) 1. 0 d
P3 P5+ 4 f 0.6667 0.3333 0.7138(5) 0.5 0 d
P4 P5+ 4 f 0.3333 0.6667 0.7057(6) 0.5 0 d
Al1 Al3+ 6 h 0.4873(2) 0.1551(2) 0.25 1. 0 d
O1 O2- 6 h 0.1607(4) 0.4063(5) 0.25 1. 0 d
O2 O2- 6 h 0.3169(5) 0.5747(5) 0.25 1. 0 d
O3 O2- 6 h 0.2534(4) 0.3114(4) 0.25 1. 0 d
O4 O2- 12 i 0.2857(3) 0.4460(3) 0.4189(4) 1. 0 d
O5 O2- 6 h 0.4124(4) 0.4822(4) 0.25 1. 0 d
O6 O2- 12 i 0.1699(4) 0.1494(3) 0.3759(5) 1. 0 d
O7 O2- 12 i 0.2713(3) 0.3025(3) 0.5014(5) 1. 0 d
O8 O2- 12 i 0.3402(3) 0.1924(3) 0.4757(4) 1. 0 d
O9 O2- 6 h 0.3193(5) 0.1793(4) 0.25 1. 0 d
O10 O2- 12 i 0.4130(3) 0.3543(3) 0.3554(4) 1. 0 d
O11 O2- 6 h 0.5509(4) 0.4687(5) 0.25 1. 0 d
O12 O2- 12 i 0.4308(3) 0.1318(3) 0.3777(4) 1. 0 d
O13 O2- 4 f 0.6667 0.3333 0.588(2) 0.5 0 d
O14 O2- 6 h 0.3055(5) 0.5722(5) 0.75 1. 0 d
O15 O2- 4 f 0.3333 0.6667 0.579(2) 0.5 0 d

loop_
_atom_type_symbol
_atom_type_oxidation_number
Cs1+ 1.000
Mo5+ 5.000
P5+ 5.000
Al3+ 3.000
O2- -2.000
